data_4341987
loop_
_publ_author_name
'L\'opez, Isidoro'
'Maji, Somnath'
'Benet-Buchholz, J'
'Llobet, Antoni'

_publ_section_title
;
 Oxo-Bridge Scenario behind Single-Site Water-Oxidation Catalysts.
;
_journal_issue 2
_journal_name_full 'Inorganic chemistry'
_journal_page_first 658
_journal_page_last 666
_journal_paper_doi 10.1021/ic502603e
_journal_volume 54
_journal_year 2015
_chemical_formula_sum 'C50 H44.5 Cl4 N10 O20 Ru2'
_chemical_formula_weight 1449.40
_chemical_name_systematic
; 
 ? 
;
_space_group_IT_number 2
_symmetry_cell_setting triclinic
_symmetry_space_group_name_Hall '-P 1'
_symmetry_space_group_name_H-M 'P -1'
_atom_sites_solution_hydrogens geom
_atom_sites_solution_primary direct
_atom_sites_solution_secondary difmap
_audit_creation_method SHELXL-97
_cell_angle_alpha 96.503(2)
_cell_angle_beta 97.743(2)
_cell_angle_gamma 94.440(2)
_cell_formula_units_Z 2
_cell_length_a 12.3879(8)
_cell_length_b 13.3477(9)
_cell_length_c 16.7742(11)
_cell_measurement_reflns_used 4191
_cell_measurement_temperature 100(2)
_cell_measurement_theta_max 29.64
_cell_measurement_theta_min 2.47
_cell_volume 2718.5(3)
_computing_cell_refinement 'Bruker APEX2 v2011.4-0'
_computing_data_collection 'Bruker APEX2 v2011.4-0'
_computing_data_reduction 'Bruker SAINT V7.60A'
_computing_molecular_graphics 'Bruker SHELXTL'
_computing_publication_material 'Bruker SHELXTL'
_computing_structure_refinement 'SHELXL-97 (Sheldrick, 2008)'
_computing_structure_solution 'SHELXS-97 (Sheldrick, 2008)'
_diffrn_ambient_temperature 100(2)
_diffrn_detector_area_resol_mean 512
_diffrn_detector_type '4K CCD area detector APEX II'
_diffrn_measured_fraction_theta_full 0.993
_diffrn_measured_fraction_theta_max 0.903
_diffrn_measurement_device_type 'APEX DUO Kappa 4-axis goniometer'
_diffrn_measurement_method
;
 Fullsphere data collection, phi and omega scans
;
_diffrn_measurement_specimen_support 'magnetic support whith MicroMount'
_diffrn_radiation_monochromator 'Quazar MX Multilayer Optics'
_diffrn_radiation_type MoK\a
_diffrn_radiation_wavelength 0.71073
_diffrn_reflns_av_R_equivalents 0.0000
_diffrn_reflns_av_sigmaI/netI 0.0294
_diffrn_reflns_limit_h_max 17
_diffrn_reflns_limit_h_min -17
_diffrn_reflns_limit_k_max 18
_diffrn_reflns_limit_k_min -18
_diffrn_reflns_limit_l_max 23
_diffrn_reflns_limit_l_min 0
_diffrn_reflns_number 23573
_diffrn_reflns_theta_full 27.50
_diffrn_reflns_theta_max 30.05
_diffrn_reflns_theta_min 1.67
_diffrn_source 'Micorfocus source E025 IuS'
_diffrn_source_current 0.6
_diffrn_source_power 50
_diffrn_source_size '0.2 mm x 0.2 mm fine focus'
_diffrn_source_type 'Bruker APEX DUO'
_exptl_absorpt_coefficient_mu 0.842
_exptl_absorpt_correction_T_max 1.00
_exptl_absorpt_correction_T_min 0.88
_exptl_absorpt_correction_type empirical
_exptl_absorpt_process_details
; 
 TWINABS Version 2008/0 Bruker-Nonius
 Blessing, Acta Cryst. (1995) A51 33-38
;
_exptl_crystal_colour black
_exptl_crystal_density_diffrn 1.771
_exptl_crystal_density_method 'not measured'
_exptl_crystal_description block
_exptl_crystal_F_000 1461
_exptl_crystal_size_max 0.10
_exptl_crystal_size_mid 0.05
_exptl_crystal_size_min 0.03
_refine_diff_density_max 0.807
_refine_diff_density_min -0.716
_refine_diff_density_rms 0.093
_refine_ls_extinction_method none
_refine_ls_goodness_of_fit_ref 1.050
_refine_ls_hydrogen_treatment noref
_refine_ls_matrix_type full
_refine_ls_number_parameters 836
_refine_ls_number_reflns 23573
_refine_ls_number_restraints 66
_refine_ls_restrained_S_all 1.059
_refine_ls_R_factor_all 0.0386
_refine_ls_R_factor_gt 0.0311
_refine_ls_shift/su_max 0.032
_refine_ls_shift/su_mean 0.000
_refine_ls_structure_factor_coef Fsqd
_refine_ls_weighting_details 'calc w=1/[\s^2^(Fo^2^)+(0.0413P)^2^+1.7747P] where P=(Fo^2^+2Fc^2^)/3'
_refine_ls_weighting_scheme calc
_refine_ls_wR_factor_gt 0.0783
_refine_ls_wR_factor_ref 0.0845
_reflns_number_gt 20654
_reflns_number_total 23573
_reflns_threshold_expression >2sigma(I)
_cod_data_source_file ic502603e_si_002.cif
_cod_data_source_block 01_mo_ispm16set11_05
_cod_depositor_comments
;
The following automatic conversions were performed:
'_diffrn_measurement_specimen_suppport' tag replaced with
'_diffrn_measurement_specimen_support'.

Automatic conversion script
Id: cif_correct_tags 1440 2010-10-19 06:21:57Z saulius 

The following automatic conversions were performed:

'_symmetry_cell_setting' value 'Triclinic' changed to 'triclinic'
according to
/home/saulius/struct/COD-crude-data--automatic-downloads/rss-feeds/ACS/lib/dictionaries/cif_core.dic
dictionary named 'cif_core.dic' version 2.4.2 from 2011-04-26.

Automatic conversion script
Id: cif_fix_values 2935 2014-11-11 08:27:57Z andrius 

 Adding full bibliography for 4341987--4341996.cif.
;
_cod_original_sg_symbol_H-M P-1
_cod_original_formula_sum 'C50 H44.50 Cl4 N10 O20 Ru2'
_cod_database_code 4341987

loop_
_symmetry_equiv_pos_as_xyz
'x, y, z'
'-x, -y, -z'

loop_
_atom_site_label
_atom_site_type_symbol
_atom_site_fract_x
_atom_site_fract_y
_atom_site_fract_z
_atom_site_U_iso_or_equiv
_atom_site_adp_type
_atom_site_occupancy
_atom_site_symmetry_multiplicity
_atom_site_calc_flag
_atom_site_refinement_flags
_atom_site_disorder_assembly
_atom_site_disorder_group
Ru1A Ru 0.147115(10) 0.288071(9) 0.662555(8) 0.01052(3) Uani 1 1 d . . .
Ru2A Ru 0.314306(10) 0.206697(9) 0.841551(7) 0.01109(3) Uani 1 1 d . . .
O1A O 0.21411(9) 0.24756(8) 0.75971(7) 0.0139(2) Uani 1 1 d . . .
N1A N 0.05524(11) 0.33765(10) 0.56399(8) 0.0133(3) Uani 1 1 d . . .
N2A N 0.04010(11) 0.37627(10) 0.71813(8) 0.0132(3) Uani 1 1 d . . .
C47A C -0.10319(14) 0.41881(12) 0.51921(11) 0.0179(3) Uani 1 1 d . . .
H47X H -0.1601 0.4567 0.5315 0.022 Uiso 1 1 calc R . .
C48A C -0.10742(14) 0.48032(12) 0.69881(11) 0.0177(3) Uani 1 1 d . . .
H48X H -0.1571 0.5095 0.6640 0.021 Uiso 1 1 calc R . .
N5A N 0.05069(11) 0.15076(10) 0.63945(8) 0.0137(3) Uani 1 1 d . . .
N6A N 0.23917(11) 0.20689(10) 0.59908(8) 0.0121(3) Uani 1 1 d . . .
N7A N 0.27495(11) 0.39701(10) 0.65492(8) 0.0135(3) Uani 1 1 d . . .
N8A N 0.19887(12) 0.11528(10) 0.88756(8) 0.0146(3) Uani 1 1 d . . .
N9A N 0.40837(12) 0.15937(10) 0.94045(9) 0.0161(3) Uani 1 1 d . . .
C50A C 0.17800(16) -0.01346(13) 0.97402(12) 0.0232(4) Uani 1 1 d . . .
H50X H 0.2071 -0.0465 1.0167 0.028 Uiso 1 1 calc R . .
C51A C 0.40371(18) 0.07395(15) 1.05817(12) 0.0282(4) Uani 1 1 d . . .
H51X H 0.3650 0.0339 1.0887 0.034 Uiso 1 1 calc R . .
N12A N 0.36176(11) 0.08843(10) 0.76579(8) 0.0137(3) Uani 1 1 d . . .
N13A N 0.43806(11) 0.27822(10) 0.80289(8) 0.0130(3) Uani 1 1 d . . .
N14A N 0.31828(11) 0.34994(10) 0.90686(8) 0.0146(3) Uani 1 1 d . . .
C1A C -0.02889(13) 0.39236(11) 0.58074(10) 0.0144(3) Uani 1 1 d . . .
C2A C -0.09221(14) 0.38860(12) 0.43951(11) 0.0193(4) Uani 1 1 d . . .
H2A H -0.1431 0.4040 0.3977 0.023 Uiso 1 1 calc R . .
C3A C -0.00501(15) 0.33516(12) 0.42210(11) 0.0184(3) Uani 1 1 d . . .
H3A H 0.0047 0.3156 0.3687 0.022 Uiso 1 1 calc R . .
C4A C 0.06702(14) 0.31171(12) 0.48580(10) 0.0162(3) Uani 1 1 d . . .
H4A H 0.1262 0.2765 0.4744 0.019 Uiso 1 1 calc R . .
C5A C -0.03402(13) 0.41795(12) 0.66809(11) 0.0145(3) Uani 1 1 d . . .
C6A C 0.03969(14) 0.39280(12) 0.79872(11) 0.0172(3) Uani 1 1 d . . .
H6A H 0.0893 0.3624 0.8328 0.021 Uiso 1 1 calc R . .
C7A C -0.03189(15) 0.45345(13) 0.83251(11) 0.0208(4) Uani 1 1 d . . .
H7A H -0.0305 0.4639 0.8884 0.025 Uiso 1 1 calc R . .
C8A C -0.10566(15) 0.49835(13) 0.78162(12) 0.0215(4) Uani 1 1 d . . .
H8A H -0.1538 0.5404 0.8031 0.026 Uiso 1 1 calc R . .
C9A C -0.04819(14) 0.12910(13) 0.66062(11) 0.0170(3) Uani 1 1 d . . .
H9A H -0.0865 0.1818 0.6799 0.020 Uiso 1 1 calc R . .
C10A C -0.09497(15) 0.03020(13) 0.65456(11) 0.0207(4) Uani 1 1 d . . .
H10A H -0.1636 0.0167 0.6697 0.025 Uiso 1 1 calc R . .
C11A C -0.03810(15) -0.04818(13) 0.62572(12) 0.0226(4) Uani 1 1 d . . .
H11A H -0.0667 -0.1151 0.6237 0.027 Uiso 1 1 calc R . .
C12A C 0.06190(15) -0.02627(12) 0.59977(11) 0.0191(4) Uani 1 1 d . . .
H12A H 0.0997 -0.0780 0.5783 0.023 Uiso 1 1 calc R . .
C13A C 0.10448(13) 0.07399(12) 0.60638(10) 0.0140(3) Uani 1 1 d . . .
C14A C 0.20848(13) 0.10701(12) 0.57894(10) 0.0135(3) Uani 1 1 d . . .
C15A C 0.27126(14) 0.04737(12) 0.53415(11) 0.0175(3) Uani 1 1 d . . .
H15A H 0.2512 -0.0216 0.5200 0.021 Uiso 1 1 calc R . .
C16A C 0.36436(14) 0.09271(13) 0.51098(11) 0.0192(4) Uani 1 1 d . . .
H16A H 0.4079 0.0534 0.4816 0.023 Uiso 1 1 calc R . .
C17A C 0.39394(14) 0.19585(13) 0.53075(11) 0.0177(3) Uani 1 1 d . . .
H17A H 0.4553 0.2265 0.5137 0.021 Uiso 1 1 calc R . .
C18A C 0.32946(13) 0.25203(12) 0.57669(10) 0.0137(3) Uani 1 1 d . . .
C19A C 0.34745(13) 0.36117(12) 0.60591(10) 0.0144(3) Uani 1 1 d . . .
C20A C 0.43190(14) 0.42424(13) 0.58665(11) 0.0198(4) Uani 1 1 d . . .
H20A H 0.4798 0.3986 0.5530 0.024 Uiso 1 1 calc R . .
C21A C 0.44427(16) 0.52556(14) 0.61789(12) 0.0237(4) Uani 1 1 d . . .
H21A H 0.4995 0.5692 0.6047 0.028 Uiso 1 1 calc R . .
C22A C 0.37300(16) 0.56075(13) 0.66904(12) 0.0215(4) Uani 1 1 d . . .
H22A H 0.3808 0.6283 0.6917 0.026 Uiso 1 1 calc R . .
C23A C 0.29002(14) 0.49484(12) 0.68633(11) 0.0175(3) Uani 1 1 d . . .
H23A H 0.2429 0.5193 0.7211 0.021 Uiso 1 1 calc R . .
C24A C 0.23943(15) 0.06589(12) 0.94926(10) 0.0182(3) Uani 1 1 d . . .
C25A C 0.07362(16) -0.04244(13) 0.93454(12) 0.0240(4) Uani 1 1 d . . .
H25A H 0.0323 -0.0970 0.9489 0.029 Uiso 1 1 calc R . .
C26A C 0.03077(15) 0.01057(14) 0.87310(12) 0.0230(4) Uani 1 1 d . . .
H26A H -0.0405 -0.0064 0.8469 0.028 Uiso 1 1 calc R . .
C27A C 0.09558(14) 0.08909(13) 0.85135(11) 0.0194(4) Uani 1 1 d . . .
H27A H 0.0667 0.1249 0.8103 0.023 Uiso 1 1 calc R . .
C28A C 0.35323(15) 0.09948(13) 0.98491(11) 0.0191(4) Uani 1 1 d . . .
C29A C 0.51135(19) 0.10848(16) 1.08495(13) 0.0325(5) Uani 1 1 d . . .
H29A H 0.5455 0.0933 1.1344 0.039 Uiso 1 1 calc R . .
C30A C 0.56861(17) 0.16596(14) 1.03799(12) 0.0264(4) Uani 1 1 d . . .
H30A H 0.6422 0.1878 1.0544 0.032 Uiso 1 1 calc R . .
C31A C 0.51467(15) 0.19027(13) 0.96647(11) 0.0207(4) Uani 1 1 d . . .
H31A H 0.5529 0.2293 0.9351 0.025 Uiso 1 1 calc R . .
C32A C 0.31747(15) -0.00801(12) 0.74877(10) 0.0171(3) Uani 1 1 d . . .
H32A H 0.2534 -0.0265 0.7689 0.020 Uiso 1 1 calc R . .
C33A C 0.36380(16) -0.08061(13) 0.70245(11) 0.0206(4) Uani 1 1 d . . .
H33A H 0.3303 -0.1464 0.6906 0.025 Uiso 1 1 calc R . .
C34A C 0.46069(16) -0.05453(13) 0.67370(11) 0.0226(4) Uani 1 1 d . . .
H34A H 0.4943 -0.1030 0.6440 0.027 Uiso 1 1 calc R . .
C35A C 0.50673(15) 0.04550(13) 0.69014(11) 0.0193(4) Uani 1 1 d . . .
H35A H 0.5716 0.0648 0.6714 0.023 Uiso 1 1 calc R . .
C36A C 0.45483(14) 0.11604(12) 0.73472(10) 0.0148(3) Uani 1 1 d . . .
C37A C 0.49484(13) 0.22451(12) 0.75245(10) 0.0140(3) Uani 1 1 d . . .
C38A C 0.58026(14) 0.27281(13) 0.72223(11) 0.0188(4) Uani 1 1 d . . .
H38A H 0.6192 0.2372 0.6866 0.023 Uiso 1 1 calc R . .
C39A C 0.60673(15) 0.37565(14) 0.74629(11) 0.0211(4) Uani 1 1 d . . .
H39A H 0.6641 0.4092 0.7264 0.025 Uiso 1 1 calc R . .
C40A C 0.54914(15) 0.42954(13) 0.79955(11) 0.0195(4) Uani 1 1 d . . .
H40A H 0.5680 0.4982 0.8162 0.023 Uiso 1 1 calc R . .
C41A C 0.46284(14) 0.37823(12) 0.82720(10) 0.0152(3) Uani 1 1 d . . .
C42A C 0.39133(14) 0.41952(12) 0.88403(10) 0.0162(3) Uani 1 1 d . . .
C43A C 0.39566(15) 0.52181(13) 0.91266(11) 0.0212(4) Uani 1 1 d . . .
H43A H 0.4456 0.5685 0.8968 0.025 Uiso 1 1 calc R . .
C44A C 0.32412(17) 0.55304(14) 0.96535(12) 0.0264(4) Uani 1 1 d . . .
H44A H 0.3242 0.6214 0.9839 0.032 Uiso 1 1 calc R . .
C45A C 0.25290(16) 0.48232(14) 0.98998(12) 0.0246(4) Uani 1 1 d . . .
H45A H 0.2060 0.5022 1.0264 0.029 Uiso 1 1 calc R . .
C46A C 0.25199(15) 0.38075(13) 0.95974(11) 0.0194(4) Uani 1 1 d . . .
H46A H 0.2042 0.3330 0.9766 0.023 Uiso 1 1 calc R . .
Cl1C Cl 0.70001(3) 0.22748(3) 0.52578(3) 0.01725(8) Uani 1 1 d . . .
O1C O 0.63805(11) 0.14215(9) 0.54980(9) 0.0260(3) Uani 1 1 d . . .
O2C O 0.79636(12) 0.19463(10) 0.49606(11) 0.0378(4) Uani 1 1 d . . .
O3C O 0.73072(15) 0.30287(13) 0.59377(10) 0.0489(5) Uani 1 1 d U . .
O4C O 0.63396(15) 0.26780(14) 0.46372(12) 0.0520(5) Uani 1 1 d . . .
Cl1D Cl 0.20960(4) 0.79209(3) 0.13953(3) 0.02090(9) Uani 1 1 d . . .
O1D O 0.28697(15) 0.87966(12) 0.14527(12) 0.0455(4) Uani 1 1 d . . .
O2D O 0.25384(13) 0.70640(12) 0.10107(9) 0.0356(4) Uani 1 1 d . . .
O3D O 0.10843(13) 0.80960(11) 0.09171(10) 0.0363(4) Uani 1 1 d . . .
O4D O 0.19051(13) 0.77370(13) 0.21880(9) 0.0394(4) Uani 1 1 d . . .
Cl1F Cl 0.82776(4) 0.27216(3) 0.20016(3) 0.02172(9) Uani 1 1 d . . .
O1F O 0.88621(12) 0.36636(10) 0.23843(9) 0.0308(3) Uani 1 1 d . . .
O2F O 0.71244(12) 0.27560(12) 0.20879(9) 0.0351(4) Uani 1 1 d . . .
O3F O 0.86912(15) 0.19007(12) 0.23829(11) 0.0422(4) Uani 1 1 d . . .
O4F O 0.83649(14) 0.25963(13) 0.11499(9) 0.0391(4) Uani 1 1 d . . .
Cl1I Cl 0.28952(4) 0.28099(4) 0.33528(3) 0.03216(11) Uani 1 1 d D . .
O1I O 0.30126(15) 0.35837(14) 0.40375(11) 0.0465(4) Uani 1 1 d . A .
O2I O 0.2502(2) 0.18565(18) 0.36126(14) 0.0589(7) Uani 0.85 1 d PDU A 1
O3I O 0.39265(16) 0.26656(15) 0.30754(15) 0.0436(5) Uani 0.85 1 d PDU A 1
O4I O 0.2093(2) 0.30209(19) 0.27180(13) 0.0569(6) Uani 0.85 1 d PDU A 1
O2I' O 0.1963(7) 0.2234(9) 0.3255(9) 0.077(3) Uani 0.15 1 d PDU A 2
O3I' O 0.3922(6) 0.2465(9) 0.3500(8) 0.053(3) Uani 0.15 1 d PDU A 2
O4I' O 0.2925(8) 0.3591(6) 0.2798(6) 0.047(2) Uani 0.15 1 d PDU A 2
O1W O 0.39403(15) 0.32875(13) 0.13742(12) 0.0459(4) Uani 1 1 d D . .
H1W1 H 0.3295(10) 0.3027(18) 0.1159(12) 0.055 Uiso 1 1 d D . .
H1W2 H 0.4013(19) 0.3040(17) 0.1830(8) 0.055 Uiso 1 1 d D . .
O2W O 0.00335(15) 0.34021(14) 0.03163(11) 0.0461(4) Uani 1 1 d D . .
H2W1 H -0.0302(17) 0.2960(14) -0.0050(10) 0.055 Uiso 1 1 d D . .
H2W2 H -0.0395(14) 0.349(2) 0.0661(10) 0.055 Uiso 1 1 d D . .
O3W O 0.17392(18) 0.23196(16) 0.09668(13) 0.0360(5) Uani 0.75 1 d PDU . .
H3W1 H 0.1264(11) 0.2655(14) 0.0863(14) 0.043 Uiso 1 1 d D . .
H3W2 H 0.2140(13) 0.2175(18) 0.0673(11) 0.043 Uiso 1 1 d D . .
O4W O 0.2228(6) 0.0777(5) 0.1941(4) 0.0441(17) Uani 0.25 1 d PD . .
H4W1 H 0.259(3) 0.0341(17) 0.215(2) 0.053 Uiso 0.25 1 d PD . .
H4W2 H 0.262(3) 0.107(4) 0.165(3) 0.053 Uiso 0.25 1 d PD . .

loop_
_atom_site_aniso_label
_atom_site_aniso_U_11
_atom_site_aniso_U_22
_atom_site_aniso_U_33
_atom_site_aniso_U_23
_atom_site_aniso_U_13
_atom_site_aniso_U_12
Ru1A 0.01078(6) 0.01004(5) 0.01079(6) 0.00211(4) 0.00061(4) 0.00181(4)
Ru2A 0.01251(6) 0.01108(5) 0.00996(6) 0.00247(4) 0.00108(4) 0.00211(4)
O1A 0.0145(5) 0.0129(5) 0.0145(6) 0.0024(4) 0.0018(4) 0.0023(4)
N1A 0.0132(6) 0.0111(6) 0.0152(7) 0.0032(5) -0.0003(5) 0.0002(5)
N2A 0.0127(6) 0.0117(6) 0.0154(7) 0.0024(5) 0.0021(5) 0.0008(5)
C47A 0.0136(8) 0.0140(7) 0.0259(9) 0.0060(6) -0.0002(7) -0.0005(6)
C48A 0.0140(8) 0.0154(7) 0.0242(9) 0.0036(6) 0.0024(7) 0.0032(6)
N5A 0.0144(6) 0.0144(6) 0.0117(7) 0.0011(5) 0.0003(5) 0.0017(5)
N6A 0.0123(6) 0.0128(6) 0.0112(6) 0.0026(5) 0.0003(5) 0.0026(5)
N7A 0.0130(6) 0.0134(6) 0.0139(7) 0.0042(5) -0.0008(5) 0.0015(5)
N8A 0.0185(7) 0.0131(6) 0.0134(7) 0.0027(5) 0.0042(5) 0.0031(5)
N9A 0.0192(7) 0.0139(6) 0.0149(7) 0.0021(5) 0.0004(6) 0.0034(5)
C50A 0.0317(10) 0.0191(8) 0.0219(9) 0.0093(7) 0.0085(8) 0.0043(7)
C51A 0.0366(11) 0.0272(9) 0.0208(10) 0.0104(7) -0.0011(8) 0.0017(8)
N12A 0.0166(7) 0.0133(6) 0.0106(6) 0.0018(5) -0.0014(5) 0.0028(5)
N13A 0.0138(6) 0.0138(6) 0.0109(6) 0.0014(5) 0.0000(5) 0.0016(5)
N14A 0.0156(7) 0.0147(6) 0.0130(7) 0.0013(5) 0.0000(5) 0.0023(5)
C1A 0.0128(7) 0.0114(7) 0.0190(8) 0.0033(6) 0.0022(6) -0.0011(5)
C2A 0.0175(8) 0.0177(7) 0.0207(9) 0.0080(6) -0.0067(7) -0.0021(6)
C3A 0.0228(9) 0.0170(7) 0.0137(8) 0.0030(6) -0.0018(7) -0.0024(6)
C4A 0.0170(8) 0.0148(7) 0.0160(8) 0.0020(6) 0.0002(6) 0.0002(6)
C5A 0.0116(7) 0.0114(7) 0.0199(8) 0.0028(6) 0.0004(6) -0.0009(5)
C6A 0.0186(8) 0.0184(7) 0.0153(8) 0.0031(6) 0.0030(6) 0.0035(6)
C7A 0.0213(8) 0.0219(8) 0.0198(9) -0.0005(7) 0.0076(7) 0.0015(7)
C8A 0.0185(8) 0.0192(8) 0.0274(10) 0.0000(7) 0.0070(7) 0.0042(6)
C9A 0.0140(8) 0.0185(7) 0.0181(8) 0.0014(6) 0.0017(6) 0.0018(6)
C10A 0.0147(8) 0.0230(8) 0.0232(9) 0.0008(7) 0.0031(7) -0.0034(6)
C11A 0.0208(9) 0.0178(8) 0.0274(10) -0.0005(7) 0.0033(7) -0.0052(6)
C12A 0.0211(8) 0.0144(7) 0.0212(9) -0.0014(6) 0.0046(7) 0.0004(6)
C13A 0.0132(7) 0.0149(7) 0.0134(8) 0.0015(6) 0.0000(6) 0.0019(6)
C14A 0.0142(7) 0.0139(7) 0.0114(7) 0.0010(6) -0.0010(6) 0.0017(6)
C15A 0.0190(8) 0.0152(7) 0.0180(8) -0.0003(6) 0.0026(7) 0.0029(6)
C16A 0.0190(8) 0.0211(8) 0.0189(9) 0.0006(6) 0.0069(7) 0.0058(6)
C17A 0.0143(8) 0.0209(8) 0.0186(8) 0.0038(6) 0.0035(6) 0.0016(6)
C18A 0.0121(7) 0.0166(7) 0.0118(7) 0.0038(6) -0.0019(6) 0.0010(6)
C19A 0.0141(7) 0.0162(7) 0.0129(8) 0.0034(6) 0.0005(6) 0.0016(6)
C20A 0.0183(8) 0.0219(8) 0.0194(9) 0.0045(7) 0.0038(7) -0.0009(6)
C21A 0.0209(9) 0.0212(8) 0.0284(10) 0.0080(7) 0.0012(8) -0.0051(7)
C22A 0.0239(9) 0.0143(7) 0.0242(10) 0.0029(7) -0.0025(7) -0.0009(6)
C23A 0.0187(8) 0.0152(7) 0.0182(8) 0.0041(6) -0.0016(7) 0.0035(6)
C24A 0.0251(9) 0.0162(7) 0.0142(8) 0.0031(6) 0.0044(7) 0.0043(6)
C25A 0.0285(9) 0.0166(8) 0.0302(10) 0.0050(7) 0.0150(8) 0.0012(7)
C26A 0.0171(8) 0.0235(8) 0.0288(10) 0.0029(7) 0.0068(7) -0.0002(7)
C27A 0.0180(8) 0.0215(8) 0.0204(9) 0.0062(7) 0.0051(7) 0.0037(6)
C28A 0.0265(9) 0.0160(7) 0.0153(8) 0.0041(6) 0.0017(7) 0.0045(6)
C29A 0.0446(13) 0.0322(10) 0.0186(10) 0.0080(8) -0.0096(9) 0.0075(9)
C30A 0.0279(10) 0.0244(9) 0.0233(10) 0.0008(7) -0.0090(8) 0.0044(7)
C31A 0.0217(9) 0.0182(8) 0.0207(9) 0.0008(7) -0.0020(7) 0.0031(6)
C32A 0.0199(8) 0.0160(7) 0.0153(8) 0.0047(6) 0.0000(7) 0.0017(6)
C33A 0.0305(10) 0.0130(7) 0.0183(9) 0.0032(6) 0.0017(7) 0.0031(7)
C34A 0.0339(10) 0.0177(8) 0.0173(9) 0.0012(6) 0.0053(8) 0.0083(7)
C35A 0.0213(8) 0.0198(8) 0.0180(9) 0.0033(6) 0.0045(7) 0.0053(6)
C36A 0.0162(8) 0.0162(7) 0.0118(8) 0.0021(6) 0.0002(6) 0.0025(6)
C37A 0.0147(7) 0.0156(7) 0.0115(8) 0.0015(6) 0.0002(6) 0.0025(6)
C38A 0.0161(8) 0.0229(8) 0.0164(8) -0.0004(6) 0.0022(7) 0.0012(6)
C39A 0.0183(8) 0.0237(8) 0.0207(9) 0.0022(7) 0.0046(7) -0.0043(7)
C40A 0.0207(8) 0.0165(7) 0.0198(9) 0.0008(6) 0.0009(7) -0.0025(6)
C41A 0.0157(8) 0.0152(7) 0.0138(8) 0.0012(6) -0.0007(6) 0.0020(6)
C42A 0.0167(8) 0.0159(7) 0.0155(8) 0.0018(6) 0.0003(6) 0.0017(6)
C43A 0.0231(9) 0.0163(7) 0.0232(9) -0.0012(6) 0.0035(7) 0.0002(6)
C44A 0.0334(10) 0.0177(8) 0.0262(10) -0.0060(7) 0.0044(8) 0.0033(7)
C45A 0.0279(10) 0.0250(9) 0.0209(9) -0.0043(7) 0.0080(8) 0.0057(7)
C46A 0.0211(8) 0.0213(8) 0.0158(8) 0.0004(6) 0.0042(7) 0.0027(6)
Cl1C 0.01748(18) 0.01315(16) 0.0219(2) 0.00058(14) 0.00761(15) 0.00013(13)
O1C 0.0258(7) 0.0148(6) 0.0401(8) 0.0025(5) 0.0171(6) -0.0018(5)
O2C 0.0319(7) 0.0183(6) 0.0688(11) 0.0005(6) 0.0313(7) 0.0016(5)
O3C 0.0601(10) 0.0430(9) 0.0386(9) -0.0203(7) 0.0308(8) -0.0307(8)
O4C 0.0365(9) 0.0629(11) 0.0615(12) 0.0418(9) -0.0026(8) 0.0018(8)
Cl1D 0.0247(2) 0.01968(18) 0.0208(2) 0.00506(15) 0.00700(17) 0.00747(15)
O1D 0.0456(10) 0.0314(8) 0.0576(11) 0.0168(8) -0.0022(8) -0.0072(7)
O2D 0.0402(8) 0.0389(8) 0.0290(8) -0.0043(6) 0.0068(7) 0.0215(7)
O3D 0.0315(8) 0.0347(8) 0.0425(9) 0.0061(7) -0.0027(7) 0.0152(6)
O4D 0.0429(9) 0.0580(10) 0.0249(8) 0.0125(7) 0.0188(7) 0.0163(8)
Cl1F 0.0260(2) 0.01977(18) 0.0174(2) 0.00000(15) 0.00093(17) -0.00268(15)
O1F 0.0319(8) 0.0234(6) 0.0333(8) -0.0017(6) -0.0012(6) -0.0036(6)
O2F 0.0265(7) 0.0430(8) 0.0337(8) -0.0019(7) 0.0062(6) -0.0024(6)
O3F 0.0468(10) 0.0272(7) 0.0518(11) 0.0109(7) -0.0013(8) 0.0034(7)
O4F 0.0406(9) 0.0535(10) 0.0222(8) -0.0023(7) 0.0092(7) 0.0004(7)
Cl1I 0.0232(2) 0.0454(3) 0.0299(3) 0.0142(2) 0.00273(19) 0.0039(2)
O1I 0.0408(10) 0.0541(10) 0.0430(10) 0.0028(8) 0.0076(8) -0.0029(8)
O2I 0.0590(14) 0.0615(13) 0.0478(13) 0.0239(11) -0.0112(11) -0.0383(11)
O3I 0.0316(10) 0.0340(10) 0.0684(15) 0.0037(10) 0.0187(10) 0.0063(8)
O4I 0.0623(14) 0.0823(16) 0.0288(11) 0.0051(10) -0.0042(10) 0.0465(12)
O2I' 0.067(6) 0.093(6) 0.066(6) 0.007(5) 0.015(5) -0.022(5)
O3I' 0.054(5) 0.055(5) 0.062(5) 0.025(5) 0.029(5) 0.022(4)
O4I' 0.053(5) 0.069(6) 0.030(5) 0.022(4) 0.002(4) 0.051(5)
O1W 0.0499(10) 0.0344(9) 0.0522(11) 0.0046(8) 0.0119(9) -0.0103(7)
O2W 0.0445(10) 0.0495(10) 0.0421(10) -0.0009(8) 0.0141(8) -0.0143(8)
O3W 0.0351(11) 0.0364(11) 0.0316(11) 0.0069(9) -0.0071(9) -0.0096(9)
O4W 0.052(4) 0.031(3) 0.051(4) 0.005(3) 0.017(3) -0.002(3)

loop_
_atom_type_symbol
_atom_type_description
_atom_type_scat_dispersion_real
_atom_type_scat_dispersion_imag
_atom_type_scat_source
C C 0.0033 0.0016 'International Tables Vol C Tables 4.2.6.8 and 6.1.1.4'
H H 0.0000 0.0000 'International Tables Vol C Tables 4.2.6.8 and 6.1.1.4'
Cl Cl 0.1484 0.1585 'International Tables Vol C Tables 4.2.6.8 and 6.1.1.4'
N N 0.0061 0.0033 'International Tables Vol C Tables 4.2.6.8 and 6.1.1.4'
O O 0.0106 0.0060 'International Tables Vol C Tables 4.2.6.8 and 6.1.1.4'
Ru Ru -1.2594 0.8363 'International Tables Vol C Tables 4.2.6.8 and 6.1.1.4'

loop_
_geom_angle_atom_site_label_1
_geom_angle_atom_site_label_2
_geom_angle_atom_site_label_3
_geom_angle
O1A Ru1A N6A 91.28(5)
O1A Ru1A N5A 89.18(5)
N6A Ru1A N5A 79.88(5)
O1A Ru1A N1A 172.02(5)
N6A Ru1A N1A 96.19(5)
N5A Ru1A N1A 89.37(5)
O1A Ru1A N2A 94.71(5)
N6A Ru1A N2A 173.93(6)
N5A Ru1A N2A 99.16(5)
N1A Ru1A N2A 77.78(5)
O1A Ru1A N7A 94.62(5)
N6A Ru1A N7A 79.11(5)
N5A Ru1A N7A 158.71(5)
N1A Ru1A N7A 89.56(5)
N2A Ru1A N7A 101.38(5)
O1A Ru2A N13A 91.57(5)
O1A Ru2A N9A 172.63(5)
N13A Ru2A N9A 95.19(6)
O1A Ru2A N12A 94.29(5)
N13A Ru2A N12A 80.19(5)
N9A Ru2A N12A 89.75(5)
O1A Ru2A N14A 88.81(5)
N13A Ru2A N14A 79.33(5)
N9A Ru2A N14A 89.56(5)
N12A Ru2A N14A 159.36(6)
O1A Ru2A N8A 95.54(5)
N13A Ru2A N8A 171.56(6)
N9A Ru2A N8A 77.97(6)
N12A Ru2A N8A 94.71(5)
N14A Ru2A N8A 105.30(5)
Ru2A O1A Ru1A 164.31(7)
C4A N1A C1A 118.69(14)
C4A N1A Ru1A 124.79(11)
C1A N1A Ru1A 116.22(11)
C6A N2A C5A 119.19(14)
C6A N2A Ru1A 124.52(11)
C5A N2A Ru1A 116.28(11)
C2A C47A C1A 119.48(16)
C2A C47A H47X 120.3
C1A C47A H47X 120.3
C8A C48A C5A 119.20(17)
C8A C48A H48X 120.4
C5A C48A H48X 120.4
C9A N5A C13A 119.33(14)
C9A N5A Ru1A 127.90(11)
C13A N5A Ru1A 112.35(10)
C18A N6A C14A 122.26(14)
C18A N6A Ru1A 119.59(11)
C14A N6A Ru1A 118.15(11)
C23A N7A C19A 118.08(14)
C23A N7A Ru1A 129.09(12)
C19A N7A Ru1A 112.68(10)
C27A N8A C24A 118.95(15)
C27A N8A Ru2A 124.54(12)
C24A N8A Ru2A 115.31(11)
C31A N9A C28A 118.99(16)
C31A N9A Ru2A 125.16(12)
C28A N9A Ru2A 115.59(12)
C25A C50A C24A 119.19(18)
C25A C50A H50X 120.4
C24A C50A H50X 120.4
C29A C51A C28A 119.30(19)
C29A C51A H51X 120.4
C28A C51A H51X 120.4
C32A N12A C36A 118.78(14)
C32A N12A Ru2A 128.85(12)
C36A N12A Ru2A 112.25(10)
C41A N13A C37A 122.67(14)
C41A N13A Ru2A 119.24(11)
C37A N13A Ru2A 118.09(11)
C46A N14A C42A 119.27(14)
C46A N14A Ru2A 127.69(12)
C42A N14A Ru2A 112.66(11)
N1A C1A C47A 121.10(16)
N1A C1A C5A 114.55(15)
C47A C1A C5A 124.34(15)
C47A C2A C3A 119.64(16)
C47A C2A H2A 120.2
C3A C2A H2A 120.2
C4A C3A C2A 118.35(16)
C4A C3A H3A 120.8
C2A C3A H3A 120.8
N1A C4A C3A 122.69(16)
N1A C4A H4A 118.7
C3A C4A H4A 118.7
N2A C5A C48A 121.07(16)
N2A C5A C1A 114.83(14)
C48A C5A C1A 124.10(16)
N2A C6A C7A 122.16(17)
N2A C6A H6A 118.9
C7A C6A H6A 118.9
C6A C7A C8A 118.71(17)
C6A C7A H7A 120.6
C8A C7A H7A 120.6
C48A C8A C7A 119.62(16)
C48A C8A H8A 120.2
C7A C8A H8A 120.2
N5A C9A C10A 121.75(16)
N5A C9A H9A 119.1
C10A C9A H9A 119.1
C11A C10A C9A 119.13(16)
C11A C10A H10A 120.4
C9A C10A H10A 120.4
C10A C11A C12A 119.56(16)
C10A C11A H11A 120.2
C12A C11A H11A 120.2
C13A C12A C11A 118.92(16)
C13A C12A H12A 120.5
C11A C12A H12A 120.5
N5A C13A C12A 121.12(15)
N5A C13A C14A 114.92(13)
C12A C13A C14A 123.96(14)
N6A C14A C15A 119.79(15)
N6A C14A C13A 113.45(13)
C15A C14A C13A 126.71(14)
C16A C15A C14A 118.53(15)
C16A C15A H15A 120.7
C14A C15A H15A 120.7
C15A C16A C17A 121.13(15)
C15A C16A H16A 119.4
C17A C16A H16A 119.4
C18A C17A C16A 118.18(15)
C18A C17A H17A 120.9
C16A C17A H17A 120.9
N6A C18A C17A 120.08(15)
N6A C18A C19A 112.89(14)
C17A C18A C19A 127.03(15)
N7A C19A C20A 121.59(15)
N7A C19A C18A 115.30(14)
C20A C19A C18A 123.10(15)
C21A C20A C19A 119.42(16)
C21A C20A H20A 120.3
C19A C20A H20A 120.3
C20A C21A C22A 118.81(17)
C20A C21A H21A 120.6
C22A C21A H21A 120.6
C23A C22A C21A 119.55(16)
C23A C22A H22A 120.2
C21A C22A H22A 120.2
N7A C23A C22A 122.49(16)
N7A C23A H23A 118.8
C22A C23A H23A 118.8
N8A C24A C50A 121.51(17)
N8A C24A C28A 115.07(15)
C50A C24A C28A 123.37(17)
C50A C25A C26A 119.22(17)
C50A C25A H25A 120.4
C26A C25A H25A 120.4
C27A C26A C25A 118.95(17)
C27A C26A H26A 120.5
C25A C26A H26A 120.5
N8A C27A C26A 122.10(17)
N8A C27A H27A 118.9
C26A C27A H27A 118.9
N9A C28A C51A 120.91(17)
N9A C28A C24A 114.69(15)
C51A C28A C24A 124.40(17)
C51A C29A C30A 119.68(19)
C51A C29A H29A 120.2
C30A C29A H29A 120.2
C31A C30A C29A 118.82(19)
C31A C30A H30A 120.6
C29A C30A H30A 120.6
N9A C31A C30A 122.22(18)
N9A C31A H31A 118.9
C30A C31A H31A 118.9
N12A C32A C33A 122.26(16)
N12A C32A H32A 118.9
C33A C32A H32A 118.9
C32A C33A C34A 119.43(16)
C32A C33A H33A 120.3
C34A C33A H33A 120.3
C33A C34A C35A 118.82(16)
C33A C34A H34A 120.6
C35A C34A H34A 120.6
C36A C35A C34A 119.31(17)
C36A C35A H35A 120.3
C34A C35A H35A 120.3
N12A C36A C35A 121.29(15)
N12A C36A C37A 115.41(14)
C35A C36A C37A 123.29(15)
N13A C37A C38A 119.69(15)
N13A C37A C36A 113.67(14)
C38A C37A C36A 126.64(15)
C37A C38A C39A 118.48(16)
C37A C38A H38A 120.8
C39A C38A H38A 120.8
C38A C39A C40A 121.22(16)
C38A C39A H39A 119.4
C40A C39A H39A 119.4
C41A C40A C39A 118.25(15)
C41A C40A H40A 120.9
C39A C40A H40A 120.9
N13A C41A C40A 119.66(15)
N13A C41A C42A 112.74(14)
C40A C41A C42A 127.59(15)
N14A C42A C43A 121.25(15)
N14A C42A C41A 115.44(14)
C43A C42A C41A 123.31(15)
C44A C43A C42A 118.83(17)
C44A C43A H43A 120.6
C42A C43A H43A 120.6
C45A C44A C43A 119.69(17)
C45A C44A H44A 120.2
C43A C44A H44A 120.2
C44A C45A C46A 119.24(17)
C44A C45A H45A 120.4
C46A C45A H45A 120.4
N14A C46A C45A 121.68(17)
N14A C46A H46A 119.2
C45A C46A H46A 119.2
O4C Cl1C O3C 109.74(12)
O4C Cl1C O2C 109.53(11)
O3C Cl1C O2C 109.48(10)
O4C Cl1C O1C 108.94(10)
O3C Cl1C O1C 109.47(9)
O2C Cl1C O1C 109.65(8)
O4D Cl1D O2D 109.50(10)
O4D Cl1D O1D 109.58(11)
O2D Cl1D O1D 108.82(11)
O4D Cl1D O3D 110.04(10)
O2D Cl1D O3D 109.61(9)
O1D Cl1D O3D 109.27(10)
O3F Cl1F O1F 110.06(10)
O3F Cl1F O4F 111.01(11)
O1F Cl1F O4F 109.90(10)
O3F Cl1F O2F 109.25(10)
O1F Cl1F O2F 108.39(9)
O4F Cl1F O2F 108.17(10)
O2I' Cl1I O3I' 124.8(7)
O2I' Cl1I O4I 64.9(6)
O3I' Cl1I O4I 142.6(6)
O2I' Cl1I O3I 132.6(7)
O3I' Cl1I O3I 32.4(5)
O4I Cl1I O3I 111.77(14)
O2I' Cl1I O1I 113.3(7)
O3I' Cl1I O1I 97.9(6)
O4I Cl1I O1I 111.11(12)
O3I Cl1I O1I 111.47(12)
O2I' Cl1I O2I 43.4(6)
O3I' Cl1I O2I 84.9(5)
O4I Cl1I O2I 106.89(15)
O3I Cl1I O2I 107.33(14)
O1I Cl1I O2I 108.01(13)
O2I' Cl1I O4I' 114.3(6)
O3I' Cl1I O4I' 109.5(5)
O4I Cl1I O4I' 49.5(4)
O3I Cl1I O4I' 79.8(4)
O1I Cl1I O4I' 90.4(4)
O2I Cl1I O4I' 155.1(4)
H1W1 O1W H1W2 101.5(13)
H2W1 O2W H2W2 105.6(14)
H3W1 O3W H3W2 122.9(19)
H4W1 O4W H4W2 106.8(17)

loop_
_geom_bond_atom_site_label_1
_geom_bond_atom_site_label_2
_geom_bond_distance
Ru1A O1A 1.8819(12)
Ru1A N6A 1.9661(13)
Ru1A N5A 2.0764(13)
Ru1A N1A 2.0795(14)
Ru1A N2A 2.0829(13)
Ru1A N7A 2.0926(13)
Ru2A O1A 1.8810(12)
Ru2A N13A 1.9657(14)
Ru2A N9A 2.0832(15)
Ru2A N12A 2.0840(13)
Ru2A N14A 2.0867(13)
Ru2A N8A 2.0905(14)
N1A C4A 1.348(2)
N1A C1A 1.360(2)
N2A C6A 1.346(2)
N2A C5A 1.354(2)
C47A C2A 1.380(3)
C47A C1A 1.383(2)
C47A H47X 0.9300
C48A C8A 1.379(3)
C48A C5A 1.390(2)
C48A H48X 0.9300
N5A C9A 1.340(2)
N5A C13A 1.371(2)
N6A C18A 1.347(2)
N6A C14A 1.349(2)
N7A C23A 1.341(2)
N7A C19A 1.374(2)
N8A C27A 1.342(2)
N8A C24A 1.350(2)
N9A C31A 1.347(2)
N9A C28A 1.360(2)
C50A C25A 1.376(3)
C50A C24A 1.390(2)
C50A H50X 0.9300
C51A C29A 1.374(3)
C51A C28A 1.392(3)
C51A H51X 0.9300
N12A C32A 1.343(2)
N12A C36A 1.370(2)
N13A C41A 1.350(2)
N13A C37A 1.351(2)
N14A C46A 1.340(2)
N14A C42A 1.368(2)
C1A C5A 1.477(2)
C2A C3A 1.385(3)
C2A H2A 0.9300
C3A C4A 1.378(3)
C3A H3A 0.9300
C4A H4A 0.9300
C6A C7A 1.380(2)
C6A H6A 0.9300
C7A C8A 1.383(3)
C7A H7A 0.9300
C8A H8A 0.9300
C9A C10A 1.387(2)
C9A H9A 0.9300
C10A C11A 1.384(3)
C10A H10A 0.9300
C11A C12A 1.388(2)
C11A H11A 0.9300
C12A C13A 1.387(2)
C12A H12A 0.9300
C13A C14A 1.478(2)
C14A C15A 1.386(2)
C15A C16A 1.383(2)
C15A H15A 0.9300
C16A C17A 1.388(2)
C16A H16A 0.9300
C17A C18A 1.386(2)
C17A H17A 0.9300
C18A C19A 1.473(2)
C19A C20A 1.387(2)
C20A C21A 1.383(2)
C20A H20A 0.9300
C21A C22A 1.383(3)
C21A H21A 0.9300
C22A C23A 1.383(2)
C22A H22A 0.9300
C23A H23A 0.9300
C24A C28A 1.470(3)
C25A C26A 1.386(3)
C25A H25A 0.9300
C26A C27A 1.382(2)
C26A H26A 0.9300
C27A H27A 0.9300
C29A C30A 1.384(3)
C29A H29A 0.9300
C30A C31A 1.377(3)
C30A H30A 0.9300
C31A H31A 0.9300
C32A C33A 1.381(2)
C32A H32A 0.9300
C33A C34A 1.387(3)
C33A H33A 0.9300
C34A C35A 1.393(2)
C34A H34A 0.9300
C35A C36A 1.387(2)
C35A H35A 0.9300
C36A C37A 1.477(2)
C37A C38A 1.380(2)
C38A C39A 1.387(2)
C38A H38A 0.9300
C39A C40A 1.389(2)
C39A H39A 0.9300
C40A C41A 1.385(2)
C40A H40A 0.9300
C41A C42A 1.477(2)
C42A C43A 1.390(2)
C43A C44A 1.387(3)
C43A H43A 0.9300
C44A C45A 1.378(3)
C44A H44A 0.9300
C45A C46A 1.391(2)
C45A H45A 0.9300
C46A H46A 0.9300
Cl1C O4C 1.4172(18)
Cl1C O3C 1.4219(15)
Cl1C O2C 1.4343(14)
Cl1C O1C 1.4492(13)
Cl1D O4D 1.4261(15)
Cl1D O2D 1.4317(14)
Cl1D O1D 1.4389(16)
Cl1D O3D 1.4442(16)
Cl1F O3F 1.4245(17)
Cl1F O1F 1.4381(14)
Cl1F O4F 1.4393(15)
Cl1F O2F 1.4588(16)
Cl1I O2I' 1.316(7)
Cl1I O3I' 1.387(6)
Cl1I O4I 1.423(2)
Cl1I O3I 1.437(2)
Cl1I O1I 1.4387(19)
Cl1I O2I 1.461(2)
Cl1I O4I' 1.476(6)
O1W H1W1 0.861(9)
O1W H1W2 0.863(9)
O2W H2W1 0.842(9)
O2W H2W2 0.840(9)
O3W H3W1 0.780(9)
O3W H3W2 0.765(9)
O4W H4W1 0.842(10)
O4W H4W2 0.840(10)

loop_
_geom_torsion_atom_site_label_1
_geom_torsion_atom_site_label_2
_geom_torsion_atom_site_label_3
_geom_torsion_atom_site_label_4
_geom_torsion
N13A Ru2A O1A Ru1A 28.9(2)
N9A Ru2A O1A Ru1A -174.5(3)
N12A Ru2A O1A Ru1A -51.4(2)
N14A Ru2A O1A Ru1A 108.2(2)
N8A Ru2A O1A Ru1A -146.6(2)
N6A Ru1A O1A Ru2A 32.2(2)
N5A Ru1A O1A Ru2A 112.1(2)
N1A Ru1A O1A Ru2A -168.4(3)
N2A Ru1A O1A Ru2A -148.8(2)
N7A Ru1A O1A Ru2A -47.0(2)
O1A Ru1A N1A C4A -158.3(3)
N6A Ru1A N1A C4A 1.00(13)
N5A Ru1A N1A C4A -78.74(13)
N2A Ru1A N1A C4A -178.25(13)
N7A Ru1A N1A C4A 80.00(13)
O1A Ru1A N1A C1A 15.3(4)
N6A Ru1A N1A C1A 174.62(11)
N5A Ru1A N1A C1A 94.88(11)
N2A Ru1A N1A C1A -4.64(11)
N7A Ru1A N1A C1A -106.39(11)
O1A Ru1A N2A C6A 3.68(13)
N6A Ru1A N2A C6A 174.0(4)
N5A Ru1A N2A C6A 93.61(13)
N1A Ru1A N2A C6A -179.05(14)
N7A Ru1A N2A C6A -92.01(13)
O1A Ru1A N2A C5A -175.58(11)
N6A Ru1A N2A C5A -5.3(6)
N5A Ru1A N2A C5A -85.65(11)
N1A Ru1A N2A C5A 1.70(11)
N7A Ru1A N2A C5A 88.74(11)
O1A Ru1A N5A C9A 90.92(15)
N6A Ru1A N5A C9A -177.64(16)
N1A Ru1A N5A C9A -81.24(15)
N2A Ru1A N5A C9A -3.72(16)
N7A Ru1A N5A C9A -168.40(14)
O1A Ru1A N5A C13A -81.48(11)
N6A Ru1A N5A C13A 9.97(11)
N1A Ru1A N5A C13A 106.37(12)
N2A Ru1A N5A C13A -176.12(11)
N7A Ru1A N5A C13A 19.2(2)
O1A Ru1A N6A C18A -98.12(13)
N5A Ru1A N6A C18A 172.94(13)
N1A Ru1A N6A C18A 84.69(13)
N2A Ru1A N6A C18A 91.6(5)
N7A Ru1A N6A C18A -3.66(12)
O1A Ru1A N6A C14A 82.35(12)
N5A Ru1A N6A C14A -6.59(12)
N1A Ru1A N6A C14A -94.83(12)
N2A Ru1A N6A C14A -88.0(5)
N7A Ru1A N6A C14A 176.81(13)
O1A Ru1A N7A C23A -88.50(15)
N6A Ru1A N7A C23A -178.91(16)
N5A Ru1A N7A C23A 171.82(15)
N1A Ru1A N7A C23A 84.70(15)
N2A Ru1A N7A C23A 7.26(16)
O1A Ru1A N7A C19A 96.14(12)
N6A Ru1A N7A C19A 5.73(11)
N5A Ru1A N7A C19A -3.5(2)
N1A Ru1A N7A C19A -90.66(12)
N2A Ru1A N7A C19A -168.10(11)
O1A Ru2A N8A C27A 10.57(14)
N13A Ru2A N8A C27A -136.7(3)
N9A Ru2A N8A C27A -172.96(14)
N12A Ru2A N8A C27A -84.22(14)
N14A Ru2A N8A C27A 100.85(14)
O1A Ru2A N8A C24A 177.87(11)
N13A Ru2A N8A C24A 30.6(4)
N9A Ru2A N8A C24A -5.65(11)
N12A Ru2A N8A C24A 83.09(12)
N14A Ru2A N8A C24A -91.84(12)
O1A Ru2A N9A C31A -147.4(4)
N13A Ru2A N9A C31A 9.08(14)
N12A Ru2A N9A C31A 89.21(14)
N14A Ru2A N9A C31A -70.17(14)
N8A Ru2A N9A C31A -175.92(14)
O1A Ru2A N9A C28A 26.7(5)
N13A Ru2A N9A C28A -176.81(12)
N12A Ru2A N9A C28A -96.68(12)
N14A Ru2A N9A C28A 103.94(12)
N8A Ru2A N9A C28A -1.81(11)
O1A Ru2A N12A C32A -88.33(15)
N13A Ru2A N12A C32A -179.19(15)
N9A Ru2A N12A C32A 85.51(15)
N14A Ru2A N12A C32A 173.60(15)
N8A Ru2A N12A C32A 7.60(15)
O1A Ru2A N12A C36A 95.77(12)
N13A Ru2A N12A C36A 4.92(11)
N9A Ru2A N12A C36A -90.39(12)
N14A Ru2A N12A C36A -2.3(2)
N8A Ru2A N12A C36A -168.29(12)
O1A Ru2A N13A C41A 83.68(13)
N9A Ru2A N13A C41A -93.39(13)
N12A Ru2A N13A C41A 177.77(13)
N14A Ru2A N13A C41A -4.82(12)
N8A Ru2A N13A C41A -128.9(3)
O1A Ru2A N13A C37A -96.12(13)
N9A Ru2A N13A C37A 86.81(13)
N12A Ru2A N13A C37A -2.04(12)
N14A Ru2A N13A C37A 175.38(13)
N8A Ru2A N13A C37A 51.3(4)
O1A Ru2A N14A C46A 87.87(15)
N13A Ru2A N14A C46A 179.70(16)
N9A Ru2A N14A C46A -84.94(15)
N12A Ru2A N14A C46A -173.07(15)
N8A Ru2A N14A C46A -7.55(16)
O1A Ru2A N14A C42A -84.90(12)
N13A Ru2A N14A C42A 6.92(11)
N9A Ru2A N14A C42A 102.28(12)
N12A Ru2A N14A C42A 14.2(2)
N8A Ru2A N14A C42A 179.68(11)
C4A N1A C1A C47A 1.8(2)
Ru1A N1A C1A C47A -172.21(12)
C4A N1A C1A C5A -179.34(13)
Ru1A N1A C1A C5A 6.64(17)
C2A C47A C1A N1A 0.4(2)
C2A C47A C1A C5A -178.29(15)
C1A C47A C2A C3A -2.1(2)
C47A C2A C3A C4A 1.6(2)
C1A N1A C4A C3A -2.4(2)
Ru1A N1A C4A C3A 171.03(12)
C2A C3A C4A N1A 0.8(2)
C6A N2A C5A C48A 2.4(2)
Ru1A N2A C5A C48A -178.29(12)
C6A N2A C5A C1A -178.08(14)
Ru1A N2A C5A C1A 1.22(17)
C8A C48A C5A N2A -1.2(2)
C8A C48A C5A C1A 179.38(15)
N1A C1A C5A N2A -5.1(2)
C47A C1A C5A N2A 173.67(15)
N1A C1A C5A C48A 174.35(15)
C47A C1A C5A C48A -6.8(2)
C5A N2A C6A C7A -1.9(2)
Ru1A N2A C6A C7A 178.84(13)
N2A C6A C7A C8A 0.2(3)
C5A C48A C8A C7A -0.6(3)
C6A C7A C8A C48A 1.1(3)
C13A N5A C9A C10A 4.0(3)
Ru1A N5A C9A C10A -167.95(13)
N5A C9A C10A C11A -0.1(3)
C9A C10A C11A C12A -3.1(3)
C10A C11A C12A C13A 2.5(3)
C9A N5A C13A C12A -4.6(2)
Ru1A N5A C13A C12A 168.52(13)
C9A N5A C13A C14A 175.12(15)
Ru1A N5A C13A C14A -11.75(18)
C11A C12A C13A N5A 1.4(3)
C11A C12A C13A C14A -178.33(17)
C18A N6A C14A C15A 0.4(2)
Ru1A N6A C14A C15A 179.93(13)
C18A N6A C14A C13A -177.39(15)
Ru1A N6A C14A C13A 2.13(19)
N5A C13A C14A N6A 6.8(2)
C12A C13A C14A N6A -173.51(16)
N5A C13A C14A C15A -170.86(16)
C12A C13A C14A C15A 8.9(3)
N6A C14A C15A C16A -0.2(3)
C13A C14A C15A C16A 177.28(17)
C14A C15A C16A C17A -1.0(3)
C15A C16A C17A C18A 2.0(3)
C14A N6A C18A C17A 0.6(2)
Ru1A N6A C18A C17A -178.91(12)
C14A N6A C18A C19A -179.53(14)
Ru1A N6A C18A C19A 0.96(19)
C16A C17A C18A N6A -1.8(3)
C16A C17A C18A C19A 178.38(16)
C23A N7A C19A C20A -2.2(2)
Ru1A N7A C19A C20A 173.69(13)
C23A N7A C19A C18A 177.12(15)
Ru1A N7A C19A C18A -6.97(18)
N6A C18A C19A N7A 4.2(2)
C17A C18A C19A N7A -175.94(16)
N6A C18A C19A C20A -176.46(16)
C17A C18A C19A C20A 3.4(3)
N7A C19A C20A C21A 0.5(3)
C18A C19A C20A C21A -178.78(17)
C19A C20A C21A C22A 1.3(3)
C20A C21A C22A C23A -1.4(3)
C19A N7A C23A C22A 2.2(3)
Ru1A N7A C23A C22A -172.98(13)
C21A C22A C23A N7A -0.4(3)
C27A N8A C24A C50A 2.3(2)
Ru2A N8A C24A C50A -165.78(13)
C27A N8A C24A C28A 179.79(15)
Ru2A N8A C24A C28A 11.73(18)
C25A C50A C24A N8A 0.2(3)
C25A C50A C24A C28A -177.11(17)
C24A C50A C25A C26A -2.4(3)
C50A C25A C26A C27A 2.1(3)
C24A N8A C27A C26A -2.6(2)
Ru2A N8A C27A C26A 164.32(13)
C25A C26A C27A N8A 0.4(3)
C31A N9A C28A C51A 3.0(2)
Ru2A N9A C28A C51A -171.55(14)
C31A N9A C28A C24A -177.12(15)
Ru2A N9A C28A C24A 8.38(18)
C29A C51A C28A N9A -1.2(3)
C29A C51A C28A C24A 178.93(18)
N8A C24A C28A N9A -13.3(2)
C50A C24A C28A N9A 164.17(16)
N8A C24A C28A C51A 166.63(17)
C50A C24A C28A C51A -15.9(3)
C28A C51A C29A C30A -1.5(3)
C51A C29A C30A C31A 2.3(3)
C28A N9A C31A C30A -2.1(3)
Ru2A N9A C31A C30A 171.80(13)
C29A C30A C31A N9A -0.5(3)
C36A N12A C32A C33A 1.4(3)
Ru2A N12A C32A C33A -174.31(13)
N12A C32A C33A C34A 1.5(3)
C32A C33A C34A C35A -2.2(3)
C33A C34A C35A C36A 0.1(3)
C32A N12A C36A C35A -3.5(2)
Ru2A N12A C36A C35A 172.84(13)
C32A N12A C36A C37A 176.75(15)
Ru2A N12A C36A C37A -6.90(18)
C34A C35A C36A N12A 2.8(3)
C34A C35A C36A C37A -177.49(17)
C41A N13A C37A C38A -1.6(3)
Ru2A N13A C37A C38A 178.15(13)
C41A N13A C37A C36A 179.14(15)
Ru2A N13A C37A C36A -1.07(19)
N12A C36A C37A N13A 5.4(2)
C35A C36A C37A N13A -174.29(16)
N12A C36A C37A C38A -173.70(17)
C35A C36A C37A C38A 6.6(3)
N13A C37A C38A C39A 1.3(3)
C36A C37A C38A C39A -179.55(17)
C37A C38A C39A C40A 0.0(3)
C38A C39A C40A C41A -1.1(3)
C37A N13A C41A C40A 0.5(3)
Ru2A N13A C41A C40A -179.28(13)
C37A N13A C41A C42A -178.33(15)
Ru2A N13A C41A C42A 1.88(19)
C39A C40A C41A N13A 0.9(3)
C39A C40A C41A C42A 179.51(18)
C46A N14A C42A C43A -2.0(3)
Ru2A N14A C42A C43A 171.42(14)
C46A N14A C42A C41A 178.51(16)
Ru2A N14A C42A C41A -8.04(18)
N13A C41A C42A N14A 4.4(2)
C40A C41A C42A N14A -174.36(17)
N13A C41A C42A C43A -175.06(16)
C40A C41A C42A C43A 6.2(3)
N14A C42A C43A C44A 0.0(3)
C41A C42A C43A C44A 179.39(17)
C42A C43A C44A C45A 1.9(3)
C43A C44A C45A C46A -1.7(3)
C42A N14A C46A C45A 2.2(3)
Ru2A N14A C46A C45A -170.13(14)
C44A C45A C46A N14A -0.4(3)
